data_4332371
loop_
_publ_author_name
'Fei, Zhaofu'
'Geldbach, Tilmann J.'
'Scopelliti, Rosario'
'Dyson, Paul J.'

_publ_section_title
;
 Metal&#x2212;Organic Frameworks Derived from Imidazolium Dicarboxylates
 and Group I and II Salts
;
_journal_issue 16
_journal_name_full 'Inorganic Chemistry'
_journal_page_first 6331
_journal_page_last 6337
_journal_paper_doi 10.1021/ic060297n
_journal_volume 45
_journal_year 2006
_chemical_formula_moiety 'C36 H32 Ba5 Br3 N10 O29.11, 2(Br), 12(O)'
_chemical_formula_sum 'C36 H32 Ba5 Br5 N10 O41.11'
_chemical_formula_weight 2348.73
_chemical_name_systematic
; 
 ? 
;
_space_group_IT_number 2
_symmetry_cell_setting triclinic
_symmetry_space_group_name_Hall '-P 1'
_symmetry_space_group_name_H-M 'P -1'
_atom_sites_solution_hydrogens geom
_atom_sites_solution_primary direct
_atom_sites_solution_secondary difmap
_audit_creation_method SHELXL-97
_cell_angle_alpha 105.826(5)
_cell_angle_beta 103.715(5)
_cell_angle_gamma 95.216(5)
_cell_formula_units_Z 1
_cell_length_a 11.8185(7)
_cell_length_b 12.3124(7)
_cell_length_c 13.1178(5)
_cell_measurement_reflns_used 8159
_cell_measurement_temperature 140(2)
_cell_measurement_theta_max 29.11245
_cell_measurement_theta_min 2.18285
_cell_volume 1759.22(18)
_computing_cell_refinement 'Oxford Diffraction CrysAlis RED'
_computing_data_collection 'Oxford Diffraction CrysAlis CCD'
_computing_data_reduction 'Oxford Diffraction CrysAlis RED'
_computing_molecular_graphics 'Bruker SHELXTL'
_computing_publication_material 'Bruker SHELXTL'
_computing_structure_refinement 'SHELXL-97 (Sheldrick, 1997)'
_computing_structure_solution 'SHELXS-97 (Sheldrick, 1990)'
_diffrn_ambient_temperature 140(2)
_diffrn_measured_fraction_theta_full 0.875
_diffrn_measured_fraction_theta_max 0.875
_diffrn_measurement_device_type 'Oxford Diffraction KM4/Sapphire CCD'
_diffrn_measurement_method 'phi and omega scans'
_diffrn_radiation_monochromator graphite
_diffrn_radiation_source 'fine-focus sealed tube'
_diffrn_radiation_type MoK\a
_diffrn_radiation_wavelength 0.71073
_diffrn_reflns_av_R_equivalents 0.0277
_diffrn_reflns_av_sigmaI/netI 0.0279
_diffrn_reflns_limit_h_max 14
_diffrn_reflns_limit_h_min -14
_diffrn_reflns_limit_k_max 14
_diffrn_reflns_limit_k_min -14
_diffrn_reflns_limit_l_max 14
_diffrn_reflns_limit_l_min -12
_diffrn_reflns_number 10295
_diffrn_reflns_theta_full 25.03
_diffrn_reflns_theta_max 25.03
_diffrn_reflns_theta_min 3.35
_exptl_absorpt_coefficient_mu 5.697
_exptl_absorpt_correction_T_max 0.685
_exptl_absorpt_correction_T_min 0.220
_exptl_absorpt_correction_type refdelf
_exptl_crystal_colour colourless
_exptl_crystal_density_diffrn 2.217
_exptl_crystal_density_method 'not measured'
_exptl_crystal_description prismatic
_exptl_crystal_F_000 1102
_exptl_crystal_size_max 0.29
_exptl_crystal_size_mid 0.24
_exptl_crystal_size_min 0.20
_refine_diff_density_max 2.034
_refine_diff_density_min -2.017
_refine_diff_density_rms 0.174
_refine_ls_extinction_method none
_refine_ls_goodness_of_fit_ref 1.040
_refine_ls_hydrogen_treatment mixed
_refine_ls_matrix_type full
_refine_ls_number_parameters 475
_refine_ls_number_reflns 5437
_refine_ls_number_restraints 185
_refine_ls_restrained_S_all 1.068
_refine_ls_R_factor_all 0.0404
_refine_ls_R_factor_gt 0.0368
_refine_ls_shift/su_max 0.001
_refine_ls_shift/su_mean 0.000
_refine_ls_structure_factor_coef Fsqd
_refine_ls_weighting_details 'calc w=1/[\s^2^(Fo^2^)+(0.0679P)^2^+8.0729P] where P=(Fo^2^+2Fc^2^)/3'
_refine_ls_weighting_scheme calc
_refine_ls_wR_factor_gt 0.1015
_refine_ls_wR_factor_ref 0.1037
_reflns_number_gt 4899
_reflns_number_total 5437
_reflns_threshold_expression >2sigma(I)
_cod_data_source_file ic060297nsup1.cif
_cod_data_source_block pd274
_cod_depositor_comments
;
The following automatic conversions were performed:

'_symmetry_cell_setting' value 'Triclinic' changed to 'triclinic'
according to /home/saulius/struct/CIF-dictionaries/cif_core.dic
dictionary named 'cif_core.dic' version 2.4.2 from 2011-04-26.

Automatic conversion script
Id: cif_fix_values 1891 2012-01-12 08:04:46Z andrius 
;
_cod_original_cell_volume 1759.22(16)
_cod_original_sg_symbol_H-M P-1
_cod_database_code 4332371

loop_
_symmetry_equiv_pos_as_xyz
'x, y, z'
'-x, -y, -z'

loop_
_atom_site_label
_atom_site_type_symbol
_atom_site_fract_x
_atom_site_fract_y
_atom_site_fract_z
_atom_site_U_iso_or_equiv
_atom_site_adp_type
_atom_site_occupancy
_atom_site_symmetry_multiplicity
_atom_site_calc_flag
_atom_site_refinement_flags
_atom_site_disorder_assembly
_atom_site_disorder_group
Ba1 Ba 0.0000 0.0000 1.0000 0.01088(14) Uani 1 2 d SU . .
Ba2 Ba -0.02305(3) 0.30582(3) 0.90458(3) 0.01018(12) Uani 1 1 d U . .
Ba3 Ba -0.05583(3) -0.02671(3) 0.65636(3) 0.01399(12) Uani 1 1 d U . .
Br1 Br 0.23306(8) 0.33003(7) 1.13316(7) 0.0388(2) Uani 1 1 d U . .
Br2 Br 0.66340(8) 0.26389(8) 0.28394(8) 0.0466(2) Uani 1 1 d . . .
Br3A Br -0.3167(2) -0.0060(3) 0.4817(3) 0.0306(7) Uani 0.25 1 d PU . .
Br3B Br -0.5000 0.0000 0.5000 0.0976(16) Uani 0.50 2 d SPU . .
O1 O -0.0328(5) -0.1480(4) 0.4584(4) 0.0299(12) Uani 1 1 d U . .
O2 O 0.0292(5) -0.2064(4) 0.3085(4) 0.0299(12) Uani 1 1 d U . .
O3 O -0.0058(4) -0.1603(3) 0.7905(4) 0.0206(9) Uani 1 1 d U A .
O4 O 0.0680(4) -0.2154(4) 0.9382(4) 0.0204(10) Uani 1 1 d U . .
N1 N -0.0548(6) -0.3684(5) 0.4786(5) 0.0269(14) Uani 1 1 d U . .
N2 N -0.0222(5) -0.3714(4) 0.6472(5) 0.0212(12) Uani 1 1 d U . .
C1 C -0.0111(7) -0.2229(5) 0.3848(6) 0.0220(15) Uani 1 1 d U . .
C2 C -0.0309(8) -0.3486(6) 0.3809(6) 0.0320(18) Uani 1 1 d U A .
H2A H -0.0982 -0.3903 0.3164 0.038 Uiso 1 1 calc R . .
H2B H 0.0400 -0.3816 0.3693 0.038 Uiso 1 1 calc R . .
C3 C 0.0280(7) -0.3441(6) 0.5745(6) 0.0259(15) Uani 1 1 d U . .
H3A H 0.1086 -0.3129 0.5884 0.031 Uiso 1 1 calc R . .
C4 C -0.1607(7) -0.4120(6) 0.4915(7) 0.0306(16) Uani 1 1 d U . .
H4A H -0.2341 -0.4364 0.4364 0.037 Uiso 1 1 calc R . .
C5 C -0.1406(7) -0.4133(6) 0.5954(6) 0.0282(16) Uani 1 1 d U . .
H5A H -0.1975 -0.4385 0.6281 0.034 Uiso 1 1 calc R . .
C6 C 0.0389(7) -0.3502(5) 0.7634(6) 0.0230(15) Uani 1 1 d U A .
H6A H 0.1229 -0.3573 0.7705 0.028 Uiso 1 1 calc R . .
H6B H 0.0038 -0.4093 0.7903 0.028 Uiso 1 1 calc R . .
C7 C 0.0316(6) -0.2322(5) 0.8354(6) 0.0162(12) Uani 1 1 d U . .
O5 O 0.0907(4) 0.1151(3) 0.8699(4) 0.0151(9) Uani 1 1 d U A .
O6 O 0.2267(4) 0.0322(4) 0.9563(4) 0.0193(10) Uani 1 1 d U . .
O7 O 0.8423(3) 0.0523(4) 0.8240(3) 0.0156(9) Uani 1 1 d U . .
O8 O 0.7331(4) 0.1927(4) 0.8326(4) 0.0196(10) Uani 1 1 d U . .
N3 N 0.4044(4) 0.1370(4) 0.8954(5) 0.0157(11) Uani 1 1 d U A .
N4 N 0.5593(4) 0.0613(4) 0.8741(5) 0.0148(11) Uani 1 1 d U A .
C8 C 0.1958(5) 0.0968(5) 0.9015(5) 0.0132(12) Uani 1 1 d U A .
C9 C 0.2869(5) 0.1684(5) 0.8695(6) 0.0164(13) Uani 1 1 d U . .
H9A H 0.2598 0.1580 0.7895 0.020 Uiso 1 1 calc R A .
H9B H 0.2918 0.2503 0.9090 0.020 Uiso 1 1 calc R . .
C10 C 0.4521(5) 0.0748(5) 0.8208(6) 0.0165(13) Uani 1 1 d U . .
H10A H 0.4163 0.0453 0.7437 0.020 Uiso 1 1 calc R A .
C11 C 0.4824(5) 0.1627(5) 0.9984(6) 0.0170(13) Uani 1 1 d U . .
H11A H 0.4700 0.2055 1.0659 0.020 Uiso 1 1 calc R A .
C12 C 0.5786(5) 0.1165(5) 0.9866(5) 0.0157(13) Uani 1 1 d U A .
H12A H 0.6469 0.1204 1.0437 0.019 Uiso 1 1 calc R . .
C13 C 0.6428(5) 0.0051(5) 0.8236(6) 0.0161(13) Uani 1 1 d U . .
H13A H 0.6024 -0.0393 0.7461 0.019 Uiso 1 1 calc R A .
H14B H 0.6730 -0.0493 0.8626 0.019 Uiso 1 1 calc R . .
C14 C 0.7473(5) 0.0915(5) 0.8269(5) 0.0145(13) Uani 1 1 d U . .
O9 O 0.2038(4) 0.4072(4) 0.8673(4) 0.0238(11) Uani 1 1 d U . .
O10 O 0.1129(4) 0.5270(4) 0.9653(4) 0.0177(9) Uani 1 1 d U . .
N5 N 0.4217(5) 0.5382(5) 0.9963(6) 0.0348(15) Uani 1 1 d U . .
C15 C 0.2021(5) 0.4972(5) 0.9368(6) 0.0171(13) Uani 1 1 d U . .
C16 C 0.3155(6) 0.5823(7) 0.9931(10) 0.060(3) Uani 1 1 d U . .
H16A H 0.3157 0.6418 0.9554 0.072 Uiso 1 1 calc R . .
H16B H 0.3148 0.6205 1.0698 0.072 Uiso 1 1 calc R . .
C17A C 0.4969(13) 0.5097(13) 0.9569(16) 0.019(5) Uani 0.43(3) 1 d PU . 1
C17B C 0.4502(15) 0.5306(15) 0.8883(19) 0.048(5) Uani 0.57(3) 1 d PU . 2
C18 C 0.4546(16) 0.5156(17) 1.1089(14) 0.114(6) Uani 1 1 d U . .
O29 O 0.1766(4) -0.0613(5) 0.6697(5) 0.0358(13) Uani 1 1 d U A .
O30 O 0.3132(7) 0.3066(7) 0.6882(7) 0.070(2) Uani 1 1 d . . .
O31 O 0.7047(8) 0.2887(7) 0.5561(7) 0.075(2) Uani 1 1 d . . .
O32 O 0.3976(10) 0.2966(11) 0.3474(10) 0.122(4) Uani 1 1 d . . .
O33 O 0.484(4) 0.374(6) 0.523(3) 0.64(6) Uani 1 1 d . . .
O34 O 0.494(2) 0.448(2) 0.321(2) 0.35(2) Uani 1 1 d . . .
O35 O 0.4565(8) 0.7443(9) 0.2972(9) 0.098(3) Uani 1 1 d . . .
O36 O -0.1576(4) 0.4170(4) 0.7714(4) 0.0282(11) Uani 1 1 d U . .
O37A O -0.2570(10) -0.1828(9) 0.6490(10) 0.033(3) Uani 0.473(15) 1 d PU A 1
O37B O -0.2588(9) -0.1748(9) 0.5530(14) 0.059(4) Uani 0.527(15) 1 d PU A 2
O38A O -0.2367(8) 0.0648(8) 0.5326(8) 0.031(3) Uani 0.557(18) 1 d PU A 1
O38B O -0.2391(11) -0.0648(16) 0.4622(11) 0.158(5) Uani 1 1 d U A 2

loop_
_atom_site_aniso_label
_atom_site_aniso_U_11
_atom_site_aniso_U_22
_atom_site_aniso_U_33
_atom_site_aniso_U_23
_atom_site_aniso_U_13
_atom_site_aniso_U_12
Ba1 0.0090(2) 0.0137(2) 0.0117(3) 0.00542(19) 0.00396(19) 0.00278(18)
Ba2 0.00994(18) 0.00991(18) 0.0115(2) 0.00372(14) 0.00387(14) 0.00148(13)
Ba3 0.0179(2) 0.01388(19) 0.0107(2) 0.00351(14) 0.00448(15) 0.00447(14)
Br1 0.0425(5) 0.0388(4) 0.0346(5) 0.0065(4) 0.0098(4) 0.0208(4)
Br2 0.0474(5) 0.0548(5) 0.0341(5) 0.0081(4) 0.0062(4) 0.0200(4)
Br3A 0.0183(13) 0.0462(17) 0.0265(17) 0.0168(13) 0.0006(11) -0.0014(12)
Br3B 0.072(2) 0.104(3) 0.074(3) -0.022(2) -0.0163(18) 0.053(2)
O1 0.057(3) 0.019(2) 0.020(3) 0.0065(19) 0.019(2) 0.013(2)
O2 0.058(3) 0.022(2) 0.018(3) 0.010(2) 0.017(2) 0.015(2)
O3 0.033(3) 0.011(2) 0.018(2) 0.0059(16) 0.0061(19) 0.0019(18)
O4 0.035(3) 0.013(2) 0.013(2) 0.0038(17) 0.006(2) 0.0012(19)
N1 0.052(4) 0.014(3) 0.017(3) 0.006(2) 0.013(3) 0.003(3)
N2 0.038(3) 0.016(3) 0.012(3) 0.006(2) 0.011(2) 0.007(2)
C1 0.041(4) 0.015(3) 0.013(4) 0.007(2) 0.009(3) 0.009(3)
C2 0.070(6) 0.016(3) 0.017(4) 0.011(3) 0.016(4) 0.015(4)
C3 0.043(4) 0.015(3) 0.018(4) 0.004(3) 0.009(3) -0.001(3)
C4 0.039(4) 0.030(4) 0.023(4) 0.010(3) 0.007(3) 0.009(3)
C5 0.040(4) 0.029(4) 0.017(4) 0.009(3) 0.009(3) 0.008(3)
C6 0.044(4) 0.017(3) 0.012(3) 0.008(3) 0.010(3) 0.013(3)
C7 0.021(3) 0.013(3) 0.018(3) 0.007(2) 0.007(3) 0.003(2)
O5 0.0098(19) 0.0157(19) 0.023(2) 0.0080(17) 0.0067(16) 0.0041(15)
O6 0.012(2) 0.024(2) 0.030(3) 0.017(2) 0.0073(19) 0.0069(17)
O7 0.0079(19) 0.030(2) 0.011(2) 0.0080(18) 0.0031(17) 0.0064(17)
O8 0.015(2) 0.018(2) 0.026(3) 0.0075(19) 0.0051(19) 0.0024(17)
N3 0.010(2) 0.018(3) 0.023(3) 0.010(2) 0.006(2) 0.002(2)
N4 0.005(2) 0.016(2) 0.024(3) 0.007(2) 0.006(2) -0.0003(19)
C8 0.012(3) 0.012(3) 0.016(3) 0.005(2) 0.003(2) 0.001(2)
C9 0.008(3) 0.018(3) 0.026(4) 0.009(3) 0.007(2) 0.002(2)
C10 0.005(3) 0.019(3) 0.024(4) 0.007(3) 0.001(2) 0.000(2)
C11 0.016(3) 0.017(3) 0.021(3) 0.008(3) 0.007(2) 0.000(2)
C12 0.010(3) 0.015(3) 0.021(3) 0.007(2) 0.003(2) -0.002(2)
C13 0.007(3) 0.016(3) 0.023(4) 0.004(3) 0.003(2) 0.000(2)
C14 0.007(3) 0.021(3) 0.013(3) 0.003(2) 0.001(2) -0.001(2)
O9 0.021(2) 0.018(2) 0.030(3) 0.0015(19) 0.009(2) 0.0030(18)
O10 0.012(2) 0.017(2) 0.026(3) 0.0077(18) 0.0067(18) 0.0038(16)
N5 0.014(3) 0.027(3) 0.063(5) 0.017(3) 0.007(3) 0.000(2)
C15 0.014(3) 0.012(3) 0.028(4) 0.008(2) 0.009(3) 0.002(2)
C16 0.009(3) 0.028(4) 0.112(8) -0.026(5) 0.015(4) -0.002(3)
C17A 0.003(6) 0.016(7) 0.032(9) -0.003(6) 0.004(7) 0.002(5)
C17B 0.021(8) 0.060(11) 0.069(10) 0.019(9) 0.023(9) 0.006(7)
C18 0.109(12) 0.160(16) 0.087(10) 0.070(11) 0.025(9) -0.009(11)
O29 0.025(2) 0.037(3) 0.041(3) 0.000(2) 0.012(2) 0.007(2)
O30 0.062(5) 0.091(6) 0.060(5) 0.028(4) 0.017(4) 0.015(4)
O31 0.090(6) 0.072(5) 0.053(5) 0.026(4) -0.004(4) 0.000(4)
O32 0.105(8) 0.132(10) 0.112(9) 0.015(7) 0.028(7) 0.012(7)
O33 0.57(7) 1.26(15) 0.24(3) 0.25(6) 0.14(4) 0.70(9)
O34 0.31(3) 0.20(2) 0.32(3) -0.10(2) -0.15(2) 0.12(2)
O35 0.056(5) 0.111(7) 0.122(8) 0.052(7) -0.004(5) 0.018(5)
O36 0.033(3) 0.024(2) 0.027(3) 0.011(2) 0.001(2) 0.010(2)
O37A 0.035(5) 0.027(6) 0.030(8) 0.004(4) 0.009(4) -0.011(4)
O37B 0.021(5) 0.031(6) 0.093(10) -0.004(5) -0.013(5) -0.001(4)
O38A 0.039(5) 0.027(5) 0.025(6) 0.006(4) 0.005(4) 0.013(3)
O38B 0.112(8) 0.274(17) 0.113(8) 0.090(9) 0.013(5) 0.105(9)

loop_
_atom_type_symbol
_atom_type_description
_atom_type_scat_dispersion_real
_atom_type_scat_dispersion_imag
_atom_type_scat_source
C C 0.0033 0.0016 'International Tables Vol C Tables 4.2.6.8 and 6.1.1.4'
H H 0.0000 0.0000 'International Tables Vol C Tables 4.2.6.8 and 6.1.1.4'
N N 0.0061 0.0033 'International Tables Vol C Tables 4.2.6.8 and 6.1.1.4'
O O 0.0106 0.0060 'International Tables Vol C Tables 4.2.6.8 and 6.1.1.4'
Br Br -0.2901 2.4595 'International Tables Vol C Tables 4.2.6.8 and 6.1.1.4'
Ba Ba -0.3244 2.2819 'International Tables Vol C Tables 4.2.6.8 and 6.1.1.4'

loop_
_geom_angle_atom_site_label_1
_geom_angle_atom_site_label_2
_geom_angle_atom_site_label_3
_geom_angle
_geom_angle_site_symmetry_1
_geom_angle_site_symmetry_3
O4 Ba1 O4 180.000(1) 2_557 .
O4 Ba1 O5 77.24(12) 2_557 .
O4 Ba1 O5 102.76(12) . .
O4 Ba1 O5 102.76(12) 2_557 2_557
O4 Ba1 O5 77.24(12) . 2_557
O5 Ba1 O5 180.000(1) . 2_557
O4 Ba1 O7 65.93(13) 2_557 1_455
O4 Ba1 O7 114.07(13) . 1_455
O5 Ba1 O7 59.91(12) . 1_455
O5 Ba1 O7 120.09(12) 2_557 1_455
O4 Ba1 O7 114.07(13) 2_557 2_657
O4 Ba1 O7 65.93(13) . 2_657
O5 Ba1 O7 120.09(12) . 2_657
O5 Ba1 O7 59.91(12) 2_557 2_657
O7 Ba1 O7 180.000(1) 1_455 2_657
O4 Ba1 O6 107.87(13) 2_557 .
O4 Ba1 O6 72.13(13) . .
O5 Ba1 O6 45.98(12) . .
O5 Ba1 O6 134.02(12) 2_557 .
O7 Ba1 O6 103.58(13) 1_455 .
O7 Ba1 O6 76.42(13) 2_657 .
O4 Ba1 O6 72.13(13) 2_557 2_557
O4 Ba1 O6 107.87(13) . 2_557
O5 Ba1 O6 134.02(12) . 2_557
O5 Ba1 O6 45.98(12) 2_557 2_557
O7 Ba1 O6 76.42(13) 1_455 2_557
O7 Ba1 O6 103.58(13) 2_657 2_557
O6 Ba1 O6 180.000(1) . 2_557
O4 Ba1 O3 133.84(13) 2_557 .
O4 Ba1 O3 46.16(14) . .
O5 Ba1 O3 69.72(12) . .
O5 Ba1 O3 110.28(12) 2_557 .
O7 Ba1 O3 69.84(13) 1_455 .
O7 Ba1 O3 110.16(13) 2_657 .
O6 Ba1 O3 70.27(13) . .
O6 Ba1 O3 109.73(13) 2_557 .
O4 Ba1 O3 46.16(14) 2_557 2_557
O4 Ba1 O3 133.84(13) . 2_557
O5 Ba1 O3 110.28(12) . 2_557
O5 Ba1 O3 69.72(12) 2_557 2_557
O7 Ba1 O3 110.16(13) 1_455 2_557
O7 Ba1 O3 69.84(13) 2_657 2_557
O6 Ba1 O3 109.73(13) . 2_557
O6 Ba1 O3 70.27(13) 2_557 2_557
O3 Ba1 O3 180.000(1) . 2_557
O4 Ba1 C7 23.25(16) 2_557 2_557
O4 Ba1 C7 156.75(16) . 2_557
O5 Ba1 C7 92.97(14) . 2_557
O5 Ba1 C7 87.03(14) 2_557 2_557
O7 Ba1 C7 88.57(15) 1_455 2_557
O7 Ba1 C7 91.43(15) 2_657 2_557
O6 Ba1 C7 109.00(14) . 2_557
O6 Ba1 C7 71.00(14) 2_557 2_557
O3 Ba1 C7 157.00(16) . 2_557
O3 Ba1 C7 23.00(16) 2_557 2_557
O4 Ba1 C7 156.75(16) 2_557 .
O4 Ba1 C7 23.25(16) . .
O5 Ba1 C7 87.03(14) . .
O5 Ba1 C7 92.97(14) 2_557 .
O7 Ba1 C7 91.43(15) 1_455 .
O7 Ba1 C7 88.57(15) 2_657 .
O6 Ba1 C7 71.00(14) . .
O6 Ba1 C7 109.00(14) 2_557 .
O3 Ba1 C7 23.00(16) . .
O3 Ba1 C7 157.00(16) 2_557 .
C7 Ba1 C7 180.000(1) 2_557 .
O2 Ba2 O4 131.62(13) 2_556 2_557
O2 Ba2 O10 141.52(15) 2_556 2_567
O4 Ba2 O10 75.53(13) 2_557 2_567
O2 Ba2 O5 65.64(14) 2_556 .
O4 Ba2 O5 79.02(13) 2_557 .
O10 Ba2 O5 152.24(14) 2_567 .
O2 Ba2 O36 70.50(15) 2_556 .
O4 Ba2 O36 132.09(15) 2_557 .
O10 Ba2 O36 71.11(14) 2_567 .
O5 Ba2 O36 136.01(14) . .
O2 Ba2 O10 105.55(14) 2_556 .
O4 Ba2 O10 120.46(13) 2_557 .
O10 Ba2 O10 67.00(14) 2_567 .
O5 Ba2 O10 118.82(12) . .
O36 Ba2 O10 75.85(14) . .
O2 Ba2 O8 83.28(15) 2_556 1_455
O4 Ba2 O8 71.08(14) 2_557 1_455
O10 Ba2 O8 82.13(12) 2_567 1_455
O5 Ba2 O8 100.01(12) . 1_455
O36 Ba2 O8 71.13(14) . 1_455
O10 Ba2 O8 140.55(12) . 1_455
O2 Ba2 O9 72.36(15) 2_556 .
O4 Ba2 O9 133.30(14) 2_557 .
O10 Ba2 O9 110.90(12) 2_567 .
O5 Ba2 O9 79.18(12) . .
O36 Ba2 O9 91.02(15) . .
O10 Ba2 O9 43.92(12) . .
O8 Ba2 O9 153.69(14) 1_455 .
O2 Ba2 O7 70.19(13) 2_556 1_455
O4 Ba2 O7 62.90(12) 2_557 1_455
O10 Ba2 O7 118.33(11) 2_567 1_455
O5 Ba2 O7 56.78(11) . 1_455
O36 Ba2 O7 105.14(13) . 1_455
O10 Ba2 O7 174.66(11) . 1_455
O8 Ba2 O7 43.37(11) 1_455 1_455
O9 Ba2 O7 130.76(11) . 1_455
O2 Ba2 C15 91.55(16) 2_556 .
O4 Ba2 C15 126.06(16) 2_557 .
O10 Ba2 C15 88.91(14) 2_567 .
O5 Ba2 C15 97.28(14) . .
O36 Ba2 C15 86.92(16) . .
O10 Ba2 C15 22.42(14) . .
O8 Ba2 C15 157.95(15) 1_455 .
O9 Ba2 C15 22.25(14) . .
O7 Ba2 C15 152.42(13) 1_455 .
O2 Ba2 C14 78.66(16) 2_556 1_455
O4 Ba2 C14 62.37(15) 2_557 1_455
O10 Ba2 C14 98.66(13) 2_567 1_455
O5 Ba2 C14 78.90(13) . 1_455
O36 Ba2 C14 89.67(15) . 1_455
O10 Ba2 C14 162.12(14) . 1_455
O8 Ba2 C14 21.61(14) 1_455 1_455
O9 Ba2 C14 148.95(13) . 1_455
O7 Ba2 C14 22.13(13) 1_455 1_455
C15 Ba2 C14 170.22(16) . 1_455
O2 Ba2 Br1 122.75(12) 2_556 .
O4 Ba2 Br1 64.98(10) 2_557 .
O10 Ba2 Br1 91.78(10) 2_567 .
O5 Ba2 Br1 67.22(9) . .
O36 Ba2 Br1 147.13(10) . .
O10 Ba2 Br1 71.60(10) . .
O8 Ba2 Br1 135.74(10) 1_455 .
O9 Ba2 Br1 68.56(10) . .
O7 Ba2 Br1 107.69(8) 1_455 .
C15 Ba2 Br1 64.29(13) . .
C14 Ba2 Br1 121.26(12) 1_455 .
O37B Ba3 O1 73.4(4) . .
O37B Ba3 O3 86.9(4) . .
O1 Ba3 O3 105.95(14) . .
O37B Ba3 O7 86.4(4) . 1_455
O1 Ba3 O7 159.76(15) . 1_455
O3 Ba3 O7 74.16(13) . 1_455
O37B Ba3 O2 125.3(3) . 2_556
O1 Ba3 O2 114.06(14) . 2_556
O3 Ba3 O2 133.82(14) . 2_556
O7 Ba3 O2 75.94(14) 1_455 2_556
O37B Ba3 O29 129.5(3) . .
O1 Ba3 O29 68.54(17) . .
O3 Ba3 O29 73.34(16) . .
O7 Ba3 O29 128.81(15) 1_455 .
O2 Ba3 O29 100.33(16) 2_556 .
O37B Ba3 O38B 43.9(5) . .
O1 Ba3 O38B 59.3(3) . .
O3 Ba3 O38B 130.1(4) . .
O7 Ba3 O38B 104.6(3) 1_455 .
O2 Ba3 O38B 91.1(4) 2_556 .
O29 Ba3 O38B 126.6(3) . .
O37B Ba3 O38A 65.8(4) . .
O1 Ba3 O38A 85.9(2) . .
O3 Ba3 O38A 146.2(2) . .
O7 Ba3 O38A 84.1(2) 1_455 .
O2 Ba3 O38A 61.2(2) 2_556 .
O29 Ba3 O38A 139.5(2) . .
O38B Ba3 O38A 32.7(4) . .
O37B Ba3 O37A 26.4(4) . .
O1 Ba3 O37A 94.9(3) . .
O3 Ba3 O37A 65.8(3) . .
O7 Ba3 O37A 66.4(2) 1_455 .
O2 Ba3 O37A 129.4(3) 2_556 .
O29 Ba3 O37A 129.3(3) . .
O38B Ba3 O37A 68.5(4) . .
O38A Ba3 O37A 82.0(3) . .
O37B Ba3 O5 143.8(4) . .
O1 Ba3 O5 139.41(14) . .
O3 Ba3 O5 71.11(12) . .
O7 Ba3 O5 60.43(12) 1_455 .
O2 Ba3 O5 63.68(14) 2_556 .
O29 Ba3 O5 72.12(13) . .
O38B Ba3 O5 152.4(3) . .
O38A Ba3 O5 119.69(19) . .
O37A Ba3 O5 118.1(3) . .
O37B Ba3 O1 119.6(4) . 2_556
O1 Ba3 O1 71.57(15) . 2_556
O3 Ba3 O1 149.59(14) . 2_556
O7 Ba3 O1 118.81(12) 1_455 2_556
O2 Ba3 O1 43.23(13) 2_556 2_556
O29 Ba3 O1 77.89(16) . 2_556
O38B Ba3 O1 75.9(4) . 2_556
O38A Ba3 O1 64.0(2) . 2_556
O37A Ba3 O1 143.7(3) . 2_556
O5 Ba3 O1 90.98(13) . 2_556
O37B Ba3 C1 125.2(4) . 2_556
O1 Ba3 C1 92.97(15) . 2_556
O3 Ba3 C1 146.67(16) . 2_556
O7 Ba3 C1 97.24(15) 1_455 2_556
O2 Ba3 C1 21.47(15) 2_556 2_556
O29 Ba3 C1 89.12(17) . 2_556
O38B Ba3 C1 83.1(4) . 2_556
O38A Ba3 C1 60.3(2) . 2_556
O37A Ba3 C1 140.8(3) . 2_556
O5 Ba3 C1 76.65(15) . 2_556
O1 Ba3 C1 21.76(14) 2_556 2_556
O38A Br3A O38B 83.7(9) . .
O38A Br3A Br3B 123.8(5) . .
O38B Br3A Br3B 148.2(9) . .
O38A Br3A Ba3 51.2(5) . .
O38B Br3A Ba3 50.0(6) . .
Br3B Br3A Ba3 132.70(12) . .
Br3A Br3B Br3A 180.0 2_456 .
C1 O1 Ba3 162.4(5) . .
C1 O1 Ba3 85.6(4) . 2_556
Ba3 O1 Ba3 108.43(15) . 2_556
C1 O2 Ba2 141.9(4) . 2_556
C1 O2 Ba3 105.4(4) . 2_556
Ba2 O2 Ba3 107.25(17) 2_556 2_556
C7 O3 Ba3 165.4(4) . .
C7 O3 Ba1 92.0(4) . .
Ba3 O3 Ba1 100.28(13) . .
C7 O4 Ba2 139.6(4) . 2_557
C7 O4 Ba1 95.8(4) . .
Ba2 O4 Ba1 101.73(14) 2_557 .
C3 N1 C4 108.5(6) . .
C3 N1 C2 123.0(7) . .
C4 N1 C2 128.4(7) . .
C3 N2 C5 108.2(6) . .
C3 N2 C6 124.2(6) . .
C5 N2 C6 127.4(6) . .
O1 C1 O2 125.8(6) . .
O1 C1 C2 120.6(6) . .
O2 C1 C2 113.6(6) . .
O1 C1 Ba3 72.6(4) . 2_556
O2 C1 Ba3 53.2(3) . 2_556
C2 C1 Ba3 166.8(5) . 2_556
N1 C2 C1 115.0(6) . .
N2 C3 N1 108.2(7) . .
C5 C4 N1 107.3(7) . .
C4 C5 N2 107.7(7) . .
N2 C6 C7 112.7(6) . .
O3 C7 O4 125.6(6) . .
O3 C7 C6 119.1(6) . .
O4 C7 C6 115.3(6) . .
O3 C7 Ba1 65.0(3) . .
O4 C7 Ba1 61.0(3) . .
C6 C7 Ba1 173.5(4) . .
C8 O5 Ba2 135.6(4) . .
C8 O5 Ba1 94.7(4) . .
Ba2 O5 Ba1 99.58(12) . .
C8 O5 Ba3 118.1(4) . .
Ba2 O5 Ba3 101.31(14) . .
Ba1 O5 Ba3 97.90(12) . .
C8 O6 Ba1 92.8(3) . .
C14 O7 Ba3 132.6(4) . 1_655
C14 O7 Ba1 126.6(4) . 1_655
Ba3 O7 Ba1 100.51(13) 1_655 1_655
C14 O7 Ba2 88.5(3) . 1_655
Ba3 O7 Ba2 96.42(12) 1_655 1_655
Ba1 O7 Ba2 91.01(11) 1_655 1_655
C14 O8 Ba2 100.3(3) . 1_655
C10 N3 C11 108.9(5) . .
C10 N3 C9 124.5(6) . .
C11 N3 C9 126.6(5) . .
C10 N4 C12 108.2(5) . .
C10 N4 C13 125.9(6) . .
C12 N4 C13 125.7(5) . .
O6 C8 O5 125.6(5) . .
O6 C8 C9 120.9(5) . .
O5 C8 C9 113.5(6) . .
O6 C8 Ba1 64.5(3) . .
O5 C8 Ba1 61.8(3) . .
C9 C8 Ba1 167.7(4) . .
N3 C9 C8 112.7(5) . .
N3 C10 N4 108.1(6) . .
C12 C11 N3 107.8(6) . .
C11 C12 N4 107.0(6) . .
N4 C13 C14 111.7(5) . .
O8 C14 O7 125.6(5) . .
O8 C14 C13 119.1(5) . .
O7 C14 C13 115.3(5) . .
O8 C14 Ba2 58.1(3) . 1_655
O7 C14 Ba2 69.4(3) . 1_655
C13 C14 Ba2 164.8(4) . 1_655
C15 O9 Ba2 88.1(4) . .
C15 O10 Ba2 146.6(4) . 2_567
C15 O10 Ba2 97.9(3) . .
Ba2 O10 Ba2 113.00(14) 2_567 .
C17A N5 C17A 58.5(18) . 2_667
C17A N5 C16 151.4(14) . .
C17A N5 C16 149.8(11) 2_667 .
C17A N5 C17B 43.7(10) . .
C17A N5 C17B 101.9(14) 2_667 .
C16 N5 C17B 107.8(11) . .
C17A N5 C18 104.5(14) . .
C17A N5 C18 46.2(11) 2_667 .
C16 N5 C18 104.1(10) . .
C17B N5 C18 148.1(11) . .
O9 C15 O10 125.7(6) . .
O9 C15 C16 119.0(6) . .
O10 C15 C16 115.3(6) . .
O9 C15 Ba2 69.7(3) . .
O10 C15 Ba2 59.7(3) . .
C16 C15 Ba2 159.3(6) . .
N5 C16 C15 116.6(6) . .
C18 C17A N5 159(2) 2_667 .
C18 C17A C17A 134(2) 2_667 2_667
N5 C17A C17A 66.0(13) . 2_667
C18 C17A N5 78.6(13) 2_667 2_667
N5 C17A N5 121.5(18) . 2_667
C17A C17A N5 55.4(15) 2_667 2_667
C18 C17B N5 106.6(19) 2_667 .
C17A C18 C17B 50.3(14) 2_667 2_667
C17A C18 N5 55.2(13) 2_667 .
C17B C18 N5 105.3(16) 2_667 .
Br3A O38A Ba3 110.6(6) . .
Br3A O38B Ba3 110.1(8) . .

loop_
_geom_bond_atom_site_label_1
_geom_bond_atom_site_label_2
_geom_bond_distance
_geom_bond_site_symmetry_2
Ba1 O4 2.804(4) 2_557
Ba1 O4 2.804(4) .
Ba1 O5 2.825(4) .
Ba1 O5 2.825(4) 2_557
Ba1 O7 2.864(4) 1_455
Ba1 O7 2.864(4) 2_657
Ba1 O6 2.885(4) .
Ba1 O6 2.885(4) 2_557
Ba1 O3 2.894(4) .
Ba1 O3 2.894(4) 2_557
Ba1 C7 3.191(6) 2_557
Ba1 C7 3.191(6) .
Ba2 O2 2.708(5) 2_556
Ba2 O4 2.728(5) 2_557
Ba2 O10 2.759(4) 2_567
Ba2 O5 2.794(4) .
Ba2 O36 2.799(5) .
Ba2 O10 2.837(4) .
Ba2 O8 2.899(4) 1_455
Ba2 O9 3.054(5) .
Ba2 O7 3.145(4) 1_455
Ba2 C15 3.255(6) .
Ba2 C14 3.360(6) 1_455
Ba2 Br1 3.6450(10) .
Ba3 O37B 2.690(10) .
Ba3 O1 2.709(5) .
Ba3 O3 2.723(5) .
Ba3 O7 2.745(4) 1_455
Ba3 O2 2.756(5) 2_556
Ba3 O29 2.789(5) .
Ba3 O38B 2.819(12) .
Ba3 O38A 2.875(10) .
Ba3 O37A 2.883(10) .
Ba3 O5 2.895(4) .
Ba3 O1 3.178(5) 2_556
Ba3 C1 3.320(7) 2_556
Br3A O38A 1.155(10) .
Br3A O38B 1.250(13) .
Br3A Br3B 2.241(3) .
Br3B Br3A 2.241(3) 2_456
O1 C1 1.234(8) .
O1 Ba3 3.178(5) 2_556
O2 C1 1.261(8) .
O2 Ba2 2.708(5) 2_556
O2 Ba3 2.756(5) 2_556
O3 C7 1.248(8) .
O4 C7 1.266(8) .
O4 Ba2 2.728(5) 2_557
N1 C3 1.336(10) .
N1 C4 1.381(10) .
N1 C2 1.454(10) .
N2 C3 1.335(9) .
N2 C5 1.384(10) .
N2 C6 1.462(9) .
C1 C2 1.529(9) .
C1 Ba3 3.320(7) 2_556
C4 C5 1.333(12) .
C6 C7 1.524(8) .
O5 C8 1.274(8) .
O6 C8 1.234(8) .
O7 C14 1.266(7) .
O7 Ba3 2.745(4) 1_655
O7 Ba1 2.864(4) 1_655
O7 Ba2 3.145(4) 1_655
O8 C14 1.258(8) .
O8 Ba2 2.899(4) 1_655
N3 C10 1.339(8) .
N3 C11 1.378(9) .
N3 C9 1.463(8) .
N4 C10 1.343(8) .
N4 C12 1.399(9) .
N4 C13 1.441(7) .
C8 C9 1.535(8) .
C11 C12 1.339(9) .
C13 C14 1.539(8) .
C14 Ba2 3.360(6) 1_655
O9 C15 1.233(8) .
O10 C15 1.253(7) .
O10 Ba2 2.759(4) 2_567
N5 C17A 1.164(16) .
N5 C17A 1.29(2) 2_667
N5 C16 1.408(9) .
N5 C17B 1.51(2) .
N5 C18 1.543(17) .
C15 C16 1.514(9) .
C17A C18 1.14(2) 2_667
C17A C17A 1.21(4) 2_667
C17A N5 1.29(2) 2_667
C17B C18 1.30(3) 2_667
C18 C17A 1.14(2) 2_667
C18 C17B 1.30(3) 2_667

loop_
_geom_torsion_atom_site_label_1
_geom_torsion_atom_site_label_2
_geom_torsion_atom_site_label_3
_geom_torsion_atom_site_label_4
_geom_torsion
_geom_torsion_site_symmetry_1
_geom_torsion_site_symmetry_4
O37B Ba3 Br3A O38A 171.2(8) . .
O1 Ba3 Br3A O38A -111.2(6) . .
O3 Ba3 Br3A O38A 147.3(6) . .
O7 Ba3 Br3A O38A 82.6(6) 1_455 .
O2 Ba3 Br3A O38A 6.2(6) 2_556 .
O29 Ba3 Br3A O38A -86.6(7) . .
O38B Ba3 Br3A O38A -119.3(12) . .
O37A Ba3 Br3A O38A 148.4(7) . .
O5 Ba3 Br3A O38A 41.7(6) . .
O1 Ba3 Br3A O38A -37.9(6) 2_556 .
C1 Ba3 Br3A O38A -15.7(6) 2_556 .
O37B Ba3 Br3A O38B -69.5(12) . .
O1 Ba3 Br3A O38B 8.1(11) . .
O3 Ba3 Br3A O38B -93.5(11) . .
O7 Ba3 Br3A O38B -158.1(11) 1_455 .
O2 Ba3 Br3A O38B 125.5(11) 2_556 .
O29 Ba3 Br3A O38B 32.7(11) . .
O38A Ba3 Br3A O38B 119.3(12) . .
O37A Ba3 Br3A O38B -92.3(11) . .
O5 Ba3 Br3A O38B 160.9(11) . .
O1 Ba3 Br3A O38B 81.4(11) 2_556 .
C1 Ba3 Br3A O38B 103.6(11) 2_556 .
O37B Ba3 Br3A Br3B 67.9(5) . .
O1 Ba3 Br3A Br3B 145.5(2) . .
O3 Ba3 Br3A Br3B 43.9(2) . .
O7 Ba3 Br3A Br3B -20.73(18) 1_455 .
O2 Ba3 Br3A Br3B -97.12(19) 2_556 .
O29 Ba3 Br3A Br3B 170.1(2) . .
O38B Ba3 Br3A Br3B 137.4(11) . .
O38A Ba3 Br3A Br3B -103.3(7) . .
O37A Ba3 Br3A Br3B 45.1(3) . .
O5 Ba3 Br3A Br3B -61.7(2) . .
O1 Ba3 Br3A Br3B -141.24(19) 2_556 .
C1 Ba3 Br3A Br3B -119.0(2) 2_556 .
O38A Br3A Br3B Br3A -134(100) . 2_456
O38B Br3A Br3B Br3A 12(100) . 2_456
Ba3 Br3A Br3B Br3A -69(100) . 2_456
O37B Ba3 O1 C1 -88.4(17) . .
O3 Ba3 O1 C1 -6.6(17) . .
O7 Ba3 O1 C1 -94.0(17) 1_455 .
O2 Ba3 O1 C1 149.7(16) 2_556 .
O29 Ba3 O1 C1 57.7(16) . .
O38B Ba3 O1 C1 -134.2(17) . .
O38A Ba3 O1 C1 -154.4(17) . .
O37A Ba3 O1 C1 -72.8(17) . .
O5 Ba3 O1 C1 72.8(17) . .
O1 Ba3 O1 C1 141.6(18) 2_556 .
C1 Ba3 O1 C1 145.6(16) 2_556 .
O37B Ba3 O1 Ba3 130.0(4) . 2_556
O3 Ba3 O1 Ba3 -148.23(16) . 2_556
O7 Ba3 O1 Ba3 124.4(4) 1_455 2_556
O2 Ba3 O1 Ba3 8.2(3) 2_556 2_556
O29 Ba3 O1 Ba3 -83.9(2) . 2_556
O38B Ba3 O1 Ba3 84.2(5) . 2_556
O38A Ba3 O1 Ba3 64.0(2) . 2_556
O37A Ba3 O1 Ba3 145.6(3) . 2_556
O5 Ba3 O1 Ba3 -68.8(3) . 2_556
O1 Ba3 O1 Ba3 0.0 2_556 2_556
C1 Ba3 O1 Ba3 4.0(2) 2_556 2_556
O37B Ba3 O3 C7 96.4(17) . .
O1 Ba3 O3 C7 24.5(17) . .
O7 Ba3 O3 C7 -176.5(17) 1_455 .
O2 Ba3 O3 C7 -125.0(16) 2_556 .
O29 Ba3 O3 C7 -36.6(16) . .
O38B Ba3 O3 C7 87.5(17) . .
O38A Ba3 O3 C7 131.6(16) . .
O37A Ba3 O3 C7 112.7(17) . .
O5 Ba3 O3 C7 -112.9(17) . .
O1 Ba3 O3 C7 -56.1(17) 2_556 .
C1 Ba3 O3 C7 -97.6(16) 2_556 .
O37B Ba3 O3 Ba1 -116.7(3) . .
O1 Ba3 O3 Ba1 171.47(15) . .
O7 Ba3 O3 Ba1 -29.58(13) 1_455 .
O2 Ba3 O3 Ba1 21.9(3) 2_556 .
O29 Ba3 O3 Ba1 110.33(16) . .
O38B Ba3 O3 Ba1 -125.5(4) . .
O38A Ba3 O3 Ba1 -81.5(4) . .
O37A Ba3 O3 Ba1 -100.4(3) . .
O5 Ba3 O3 Ba1 34.00(12) . .
O1 Ba3 O3 Ba1 90.8(2) 2_556 .
C1 Ba3 O3 Ba1 49.3(3) 2_556 .
O4 Ba1 O3 C7 -176.1(3) 2_557 .
O4 Ba1 O3 C7 3.9(3) . .
O5 Ba1 O3 C7 136.8(4) . .
O5 Ba1 O3 C7 -43.2(4) 2_557 .
O7 Ba1 O3 C7 -158.9(4) 1_455 .
O7 Ba1 O3 C7 21.1(4) 2_657 .
O6 Ba1 O3 C7 87.7(4) . .
O6 Ba1 O3 C7 -92.3(4) 2_557 .
O3 Ba1 O3 C7 16(100) 2_557 .
C7 Ba1 O3 C7 180.000(3) 2_557 .
O4 Ba1 O3 Ba3 11.8(2) 2_557 .
O4 Ba1 O3 Ba3 -168.2(2) . .
O5 Ba1 O3 Ba3 -35.30(13) . .
O5 Ba1 O3 Ba3 144.70(13) 2_557 .
O7 Ba1 O3 Ba3 29.00(13) 1_455 .
O7 Ba1 O3 Ba3 -151.00(13) 2_657 .
O6 Ba1 O3 Ba3 -84.42(15) . .
O6 Ba1 O3 Ba3 95.58(15) 2_557 .
O3 Ba1 O3 Ba3 -156(100) 2_557 .
C7 Ba1 O3 Ba3 7.9(4) 2_557 .
C7 Ba1 O3 Ba3 -172.1(4) . .
O4 Ba1 O4 C7 123(100) 2_557 .
O5 Ba1 O4 C7 -48.6(4) . .
O5 Ba1 O4 C7 131.4(4) 2_557 .
O7 Ba1 O4 C7 13.9(4) 1_455 .
O7 Ba1 O4 C7 -166.1(4) 2_657 .
O6 Ba1 O4 C7 -83.3(4) . .
O6 Ba1 O4 C7 96.7(4) 2_557 .
O3 Ba1 O4 C7 -3.8(3) . .
O3 Ba1 O4 C7 176.2(3) 2_557 .
C7 Ba1 O4 C7 180.000(3) 2_557 .
O4 Ba1 O4 Ba2 -20(100) 2_557 2_557
O5 Ba1 O4 Ba2 168.04(14) . 2_557
O5 Ba1 O4 Ba2 -11.96(14) 2_557 2_557
O7 Ba1 O4 Ba2 -129.47(13) 1_455 2_557
O7 Ba1 O4 Ba2 50.53(13) 2_657 2_557
O6 Ba1 O4 Ba2 133.29(18) . 2_557
O6 Ba1 O4 Ba2 -46.71(18) 2_557 2_557
O3 Ba1 O4 Ba2 -147.2(2) . 2_557
O3 Ba1 O4 Ba2 32.8(2) 2_557 2_557
C7 Ba1 O4 Ba2 36.6(4) 2_557 2_557
C7 Ba1 O4 Ba2 -143.4(4) . 2_557
Ba3 O1 C1 O2 -143.7(13) . .
Ba3 O1 C1 O2 0.1(8) 2_556 .
Ba3 O1 C1 C2 35(2) . .
Ba3 O1 C1 C2 179.2(7) 2_556 .
Ba3 O1 C1 Ba3 -143.8(16) . 2_556
Ba2 O2 C1 O1 -148.2(6) 2_556 .
Ba3 O2 C1 O1 -0.1(9) 2_556 .
Ba2 O2 C1 C2 32.5(11) 2_556 .
Ba3 O2 C1 C2 -179.3(5) 2_556 .
Ba2 O2 C1 Ba3 -148.2(9) 2_556 2_556
C3 N1 C2 C1 -72.5(10) . .
C4 N1 C2 C1 106.7(8) . .
O1 C1 C2 N1 -10.8(11) . .
O2 C1 C2 N1 168.4(7) . .
Ba3 C1 C2 N1 165.9(19) 2_556 .
C5 N2 C3 N1 -0.5(8) . .
C6 N2 C3 N1 -175.9(6) . .
C4 N1 C3 N2 0.3(8) . .
C2 N1 C3 N2 179.6(6) . .
C3 N1 C4 C5 0.1(8) . .
C2 N1 C4 C5 -179.2(7) . .
N1 C4 C5 N2 -0.4(8) . .
C3 N2 C5 C4 0.6(8) . .
C6 N2 C5 C4 175.8(6) . .
C3 N2 C6 C7 88.5(8) . .
C5 N2 C6 C7 -86.1(8) . .
Ba3 O3 C7 O4 139.9(13) . .
Ba1 O3 C7 O4 -7.6(7) . .
Ba3 O3 C7 C6 -38(2) . .
Ba1 O3 C7 C6 174.3(5) . .
Ba3 O3 C7 Ba1 147.5(17) . .
Ba2 O4 C7 O3 123.6(6) 2_557 .
Ba1 O4 C7 O3 7.9(7) . .
Ba2 O4 C7 C6 -58.2(9) 2_557 .
Ba1 O4 C7 C6 -174.0(5) . .
Ba2 O4 C7 Ba1 115.7(6) 2_557 .
N2 C6 C7 O3 -11.4(9) . .
N2 C6 C7 O4 170.4(6) . .
N2 C6 C7 Ba1 117(4) . .
O4 Ba1 C7 O3 7.1(6) 2_557 .
O4 Ba1 C7 O3 -172.9(6) . .
O5 Ba1 C7 O3 -40.0(4) . .
O5 Ba1 C7 O3 140.0(4) 2_557 .
O7 Ba1 C7 O3 19.8(4) 1_455 .
O7 Ba1 C7 O3 -160.2(4) 2_657 .
O6 Ba1 C7 O3 -84.1(4) . .
O6 Ba1 C7 O3 95.9(4) 2_557 .
O3 Ba1 C7 O3 180.000(3) 2_557 .
C7 Ba1 C7 O3 -146(100) 2_557 .
O4 Ba1 C7 O4 180.000(3) 2_557 .
O5 Ba1 C7 O4 132.9(4) . .
O5 Ba1 C7 O4 -47.1(4) 2_557 .
O7 Ba1 C7 O4 -167.3(4) 1_455 .
O7 Ba1 C7 O4 12.7(4) 2_657 .
O6 Ba1 C7 O4 88.8(4) . .
O6 Ba1 C7 O4 -91.2(4) 2_557 .
O3 Ba1 C7 O4 172.9(6) . .
O3 Ba1 C7 O4 -7.1(6) 2_557 .
C7 Ba1 C7 O4 27(100) 2_557 .
O4 Ba1 C7 C6 -124(4) 2_557 .
O4 Ba1 C7 C6 56(4) . .
O5 Ba1 C7 C6 -171(4) . .
O5 Ba1 C7 C6 9(4) 2_557 .
O7 Ba1 C7 C6 -111(4) 1_455 .
O7 Ba1 C7 C6 69(4) 2_657 .
O6 Ba1 C7 C6 145(4) . .
O6 Ba1 C7 C6 -35(4) 2_557 .
O3 Ba1 C7 C6 -131(4) . .
O3 Ba1 C7 C6 49(4) 2_557 .
C7 Ba1 C7 C6 84(100) 2_557 .
O2 Ba2 O5 C8 118.7(6) 2_556 .
O4 Ba2 O5 C8 -95.1(6) 2_557 .
O10 Ba2 O5 C8 -71.3(6) 2_567 .
O36 Ba2 O5 C8 123.4(6) . .
O10 Ba2 O5 C8 23.7(6) . .
O8 Ba2 O5 C8 -163.4(6) 1_455 .
O9 Ba2 O5 C8 43.3(6) . .
O7 Ba2 O5 C8 -159.8(6) 1_455 .
C15 Ba2 O5 C8 30.3(6) . .
C14 Ba2 O5 C8 -158.8(6) 1_455 .
Br1 Ba2 O5 C8 -27.8(5) . .
O2 Ba2 O5 Ba1 -134.32(18) 2_556 .
O4 Ba2 O5 Ba1 11.84(13) 2_557 .
O10 Ba2 O5 Ba1 35.7(3) 2_567 .
O36 Ba2 O5 Ba1 -129.62(18) . .
O10 Ba2 O5 Ba1 130.70(13) . .
O8 Ba2 O5 Ba1 -56.47(15) 1_455 .
O9 Ba2 O5 Ba1 150.28(15) . .
O7 Ba2 O5 Ba1 -52.84(12) 1_455 .
C15 Ba2 O5 Ba1 137.27(16) . .
C14 Ba2 O5 Ba1 -51.85(14) 1_455 .
Br1 Ba2 O5 Ba1 79.14(11) . .
O2 Ba2 O5 Ba3 -34.19(15) 2_556 .
O4 Ba2 O5 Ba3 111.97(14) 2_557 .
O10 Ba2 O5 Ba3 135.8(2) 2_567 .
O36 Ba2 O5 Ba3 -29.5(2) . .
O10 Ba2 O5 Ba3 -129.17(13) . .
O8 Ba2 O5 Ba3 43.66(15) 1_455 .
O9 Ba2 O5 Ba3 -109.59(15) . .
O7 Ba2 O5 Ba3 47.29(12) 1_455 .
C15 Ba2 O5 Ba3 -122.60(16) . .
C14 Ba2 O5 Ba3 48.28(14) 1_455 .
Br1 Ba2 O5 Ba3 179.27(14) . .
O4 Ba1 O5 C8 126.2(3) 2_557 .
O4 Ba1 O5 C8 -53.8(3) . .
O5 Ba1 O5 C8 -93(100) 2_557 .
O7 Ba1 O5 C8 -164.4(4) 1_455 .
O7 Ba1 O5 C8 15.6(4) 2_657 .
O6 Ba1 O5 C8 -4.8(3) . .
O6 Ba1 O5 C8 175.2(3) 2_557 .
O3 Ba1 O5 C8 -86.5(3) . .
O3 Ba1 O5 C8 93.5(3) 2_557 .
C7 Ba1 O5 C8 109.0(3) 2_557 .
C7 Ba1 O5 C8 -71.0(3) . .
O4 Ba1 O5 Ba2 -11.59(13) 2_557 .
O4 Ba1 O5 Ba2 168.41(13) . .
O5 Ba1 O5 Ba2 129(100) 2_557 .
O7 Ba1 O5 Ba2 57.79(13) 1_455 .
O7 Ba1 O5 Ba2 -122.21(13) 2_657 .
O6 Ba1 O5 Ba2 -142.6(2) . .
O6 Ba1 O5 Ba2 37.4(2) 2_557 .
O3 Ba1 O5 Ba2 135.64(16) . .
O3 Ba1 O5 Ba2 -44.36(16) 2_557 .
C7 Ba1 O5 Ba2 -28.83(16) 2_557 .
C7 Ba1 O5 Ba2 151.17(16) . .
O4 Ba1 O5 Ba3 -114.54(14) 2_557 .
O4 Ba1 O5 Ba3 65.46(14) . .
O5 Ba1 O5 Ba3 26(100) 2_557 .
O7 Ba1 O5 Ba3 -45.16(12) 1_455 .
O7 Ba1 O5 Ba3 134.84(12) 2_657 .
O6 Ba1 O5 Ba3 114.44(19) . .
O6 Ba1 O5 Ba3 -65.56(19) 2_557 .
O3 Ba1 O5 Ba3 32.69(13) . .
O3 Ba1 O5 Ba3 -147.31(13) 2_557 .
C7 Ba1 O5 Ba3 -131.78(15) 2_557 .
C7 Ba1 O5 Ba3 48.22(15) . .
O37B Ba3 O5 C8 120.8(6) . .
O1 Ba3 O5 C8 -27.7(5) . .
O3 Ba3 O5 C8 65.0(4) . .
O7 Ba3 O5 C8 147.1(5) 1_455 .
O2 Ba3 O5 C8 -124.7(4) 2_556 .
O29 Ba3 O5 C8 -13.0(4) . .
O38B Ba3 O5 C8 -150.3(8) . .
O38A Ba3 O5 C8 -150.3(5) . .
O37A Ba3 O5 C8 112.7(5) . .
O1 Ba3 O5 C8 -89.9(4) 2_556 .
C1 Ba3 O5 C8 -106.4(4) 2_556 .
O37B Ba3 O5 Ba2 -80.4(5) . .
O1 Ba3 O5 Ba2 131.13(18) . .
O3 Ba3 O5 Ba2 -136.17(16) . .
O7 Ba3 O5 Ba2 -54.08(13) 1_455 .
O2 Ba3 O5 Ba2 34.14(14) 2_556 .
O29 Ba3 O5 Ba2 145.84(18) . .
O38B Ba3 O5 Ba2 8.5(7) . .
O38A Ba3 O5 Ba2 8.5(3) . .
O37A Ba3 O5 Ba2 -88.5(3) . .
O1 Ba3 O5 Ba2 68.91(14) 2_556 .
C1 Ba3 O5 Ba2 52.40(16) 2_556 .
O37B Ba3 O5 Ba1 21.1(5) . .
O1 Ba3 O5 Ba1 -127.38(18) . .
O3 Ba3 O5 Ba1 -34.69(13) . .
O7 Ba3 O5 Ba1 47.40(13) 1_455 .
O2 Ba3 O5 Ba1 135.62(17) 2_556 .
O29 Ba3 O5 Ba1 -112.68(17) . .
O38B Ba3 O5 Ba1 110.0(7) . .
O38A Ba3 O5 Ba1 110.0(2) . .
O37A Ba3 O5 Ba1 13.0(3) . .
O1 Ba3 O5 Ba1 170.39(13) 2_556 .
C1 Ba3 O5 Ba1 153.88(17) 2_556 .
O4 Ba1 O6 C8 -45.7(4) 2_557 .
O4 Ba1 O6 C8 134.3(4) . .
O5 Ba1 O6 C8 4.9(3) . .
O5 Ba1 O6 C8 -175.1(3) 2_557 .
O7 Ba1 O6 C8 23.0(4) 1_455 .
O7 Ba1 O6 C8 -157.0(4) 2_657 .
O6 Ba1 O6 C8 71(100) 2_557 .
O3 Ba1 O6 C8 85.4(4) . .
O3 Ba1 O6 C8 -94.6(4) 2_557 .
C7 Ba1 O6 C8 -70.2(4) 2_557 .
C7 Ba1 O6 C8 109.8(4) . .
Ba1 O6 C8 O5 -9.7(6) . .
Ba1 O6 C8 C9 167.4(5) . .
Ba2 O5 C8 O6 118.8(6) . .
Ba1 O5 C8 O6 10.0(7) . .
Ba3 O5 C8 O6 -91.6(7) . .
Ba2 O5 C8 C9 -58.5(8) . .
Ba1 O5 C8 C9 -167.3(4) . .
Ba3 O5 C8 C9 91.1(5) . .
Ba2 O5 C8 Ba1 108.9(5) . .
Ba3 O5 C8 Ba1 -101.6(3) . .
O4 Ba1 C8 O6 137.1(4) 2_557 .
O4 Ba1 C8 O6 -42.9(4) . .
O5 Ba1 C8 O6 -171.0(6) . .
O5 Ba1 C8 O6 9.0(6) 2_557 .
O7 Ba1 C8 O6 -157.5(4) 1_455 .
O7 Ba1 C8 O6 22.5(4) 2_657 .
O6 Ba1 C8 O6 180.000(5) 2_557 .
O3 Ba1 C8 O6 -86.3(4) . .
O3 Ba1 C8 O6 93.7(4) 2_557 .
C7 Ba1 C8 O6 115.3(4) 2_557 .
C7 Ba1 C8 O6 -64.7(4) . .
O4 Ba1 C8 O5 -51.9(3) 2_557 .
O4 Ba1 C8 O5 128.1(3) . .
O5 Ba1 C8 O5 180.000(4) 2_557 .
O7 Ba1 C8 O5 13.6(3) 1_455 .
O7 Ba1 C8 O5 -166.4(3) 2_657 .
O6 Ba1 C8 O5 171.0(6) . .
O6 Ba1 C8 O5 -9.0(6) 2_557 .
O3 Ba1 C8 O5 84.8(3) . .
O3 Ba1 C8 O5 -95.2(3) 2_557 .
C7 Ba1 C8 O5 -73.6(3) 2_557 .
C7 Ba1 C8 O5 106.4(3) . .
O4 Ba1 C8 C9 19(2) 2_557 .
O4 Ba1 C8 C9 -161(2) . .
O5 Ba1 C8 C9 70(2) . .
O5 Ba1 C8 C9 -110(2) 2_557 .
O7 Ba1 C8 C9 84(2) 1_455 .
O7 Ba1 C8 C9 -96(2) 2_657 .
O6 Ba1 C8 C9 -119(2) . .
O6 Ba1 C8 C9 61(2) 2_557 .
O3 Ba1 C8 C9 155(2) . .
O3 Ba1 C8 C9 -25(2) 2_557 .
C7 Ba1 C8 C9 -3(2) 2_557 .
C7 Ba1 C8 C9 177(2) . .
C10 N3 C9 C8 103.9(7) . .
C11 N3 C9 C8 -74.0(7) . .
O6 C8 C9 N3 9.0(8) . .
O5 C8 C9 N3 -173.5(5) . .
Ba1 C8 C9 N3 122(2) . .
C11 N3 C10 N4 -0.7(7) . .
C9 N3 C10 N4 -178.9(5) . .
C12 N4 C10 N3 0.6(7) . .
C13 N4 C10 N3 -176.3(5) . .
C10 N3 C11 C12 0.4(7) . .
C9 N3 C11 C12 178.7(5) . .
N3 C11 C12 N4 -0.1(7) . .
C10 N4 C12 C11 -0.4(7) . .
C13 N4 C12 C11 176.6(6) . .
C10 N4 C13 C14 106.7(7) . .
C12 N4 C13 C14 -69.7(8) . .
Ba2 O8 C14 O7 -16.9(7) 1_655 .
Ba2 O8 C14 C13 162.7(5) 1_655 .
Ba3 O7 C14 O8 -82.1(7) 1_655 .
Ba1 O7 C14 O8 105.5(7) 1_655 .
Ba2 O7 C14 O8 15.3(6) 1_655 .
Ba3 O7 C14 C13 98.3(6) 1_655 .
Ba1 O7 C14 C13 -74.2(6) 1_655 .
Ba2 O7 C14 C13 -164.3(5) 1_655 .
Ba3 O7 C14 Ba2 -97.4(4) 1_655 1_655
Ba1 O7 C14 Ba2 90.2(3) 1_655 1_655
N4 C13 C14 O8 -25.1(8) . .
N4 C13 C14 O7 154.5(6) . .
N4 C13 C14 Ba2 49.8(19) . 1_655
O2 Ba2 O9 C15 148.5(4) 2_556 .
O4 Ba2 O9 C15 -80.4(4) 2_557 .
O10 Ba2 O9 C15 9.2(4) 2_567 .
O5 Ba2 O9 C15 -143.9(4) . .
O36 Ba2 O9 C15 79.3(4) . .
O10 Ba2 O9 C15 11.1(4) . .
O8 Ba2 O9 C15 125.4(4) 1_455 .
O7 Ba2 O9 C15 -169.6(4) 1_455 .
C14 Ba2 O9 C15 170.4(4) 1_455 .
Br1 Ba2 O9 C15 -74.3(4) . .
O2 Ba2 O10 C15 -53.1(4) 2_556 .
O4 Ba2 O10 C15 111.4(4) 2_557 .
O10 Ba2 O10 C15 167.1(5) 2_567 .
O5 Ba2 O10 C15 17.3(5) . .
O36 Ba2 O10 C15 -117.8(4) . .
O8 Ba2 O10 C15 -151.5(4) 1_455 .
O9 Ba2 O10 C15 -11.0(4) . .
O7 Ba2 O10 C15 -16.4(15) 1_455 .
C14 Ba2 O10 C15 -154.5(5) 1_455 .
Br1 Ba2 O10 C15 66.9(4) . .
O2 Ba2 O10 Ba2 139.88(18) 2_556 2_567
O4 Ba2 O10 Ba2 -55.6(2) 2_557 2_567
O10 Ba2 O10 Ba2 0.0 2_567 2_567
O5 Ba2 O10 Ba2 -149.73(15) . 2_567
O36 Ba2 O10 Ba2 75.18(18) . 2_567
O8 Ba2 O10 Ba2 41.4(3) 1_455 2_567
O9 Ba2 O10 Ba2 -178.1(3) . 2_567
O7 Ba2 O10 Ba2 176.6(12) 1_455 2_567
C15 Ba2 O10 Ba2 -167.1(5) . 2_567
C14 Ba2 O10 Ba2 38.4(5) 1_455 2_567
Br1 Ba2 O10 Ba2 -100.18(16) . 2_567
Ba2 O9 C15 O10 -21.8(7) . .
Ba2 O9 C15 C16 159.3(8) . .
Ba2 O10 C15 O9 -178.2(5) 2_567 .
Ba2 O10 C15 O9 23.8(8) . .
Ba2 O10 C15 C16 0.7(13) 2_567 .
Ba2 O10 C15 C16 -157.3(7) . .
Ba2 O10 C15 Ba2 158.0(8) 2_567 .
O2 Ba2 C15 O9 -29.9(4) 2_556 .
O4 Ba2 C15 O9 117.4(4) 2_557 .
O10 Ba2 C15 O9 -171.4(4) 2_567 .
O5 Ba2 C15 O9 35.7(4) . .
O36 Ba2 C15 O9 -100.3(4) . .
O10 Ba2 C15 O9 -159.5(7) . .
O8 Ba2 C15 O9 -105.7(5) 1_455 .
O7 Ba2 C15 O9 17.2(6) 1_455 .
C14 Ba2 C15 O9 -30.6(12) 1_455 .
Br1 Ba2 C15 O9 96.1(4) . .
O2 Ba2 C15 O10 129.6(4) 2_556 .
O4 Ba2 C15 O10 -83.1(4) 2_557 .
O10 Ba2 C15 O10 -11.9(5) 2_567 .
O5 Ba2 C15 O10 -164.8(4) . .
O36 Ba2 C15 O10 59.2(4) . .
O8 Ba2 C15 O10 53.8(6) 1_455 .
O9 Ba2 C15 O10 159.5(7) . .
O7 Ba2 C15 O10 176.7(3) 1_455 .
C14 Ba2 C15 O10 128.9(9) 1_455 .
Br1 Ba2 C15 O10 -104.4(4) . .
O2 Ba2 C15 C16 -148.7(12) 2_556 .
O4 Ba2 C15 C16 -1.4(13) 2_557 .
O10 Ba2 C15 C16 69.7(12) 2_567 .
O5 Ba2 C15 C16 -83.1(12) . .
O36 Ba2 C15 C16 140.9(12) . .
O10 Ba2 C15 C16 81.6(12) . .
O8 Ba2 C15 C16 135.4(11) 1_455 .
O9 Ba2 C15 C16 -118.8(14) . .
O7 Ba2 C15 C16 -101.6(12) 1_455 .
C14 Ba2 C15 C16 -149.4(12) 1_455 .
Br1 Ba2 C15 C16 -22.8(12) . .
C17A N5 C16 C15 85(2) . .
C17A N5 C16 C15 -85.2(19) 2_667 .
C17B N5 C16 C15 83.7(12) . .
C18 N5 C16 C15 -94.5(12) . .
O9 C15 C16 N5 -24.0(14) . .
O10 C15 C16 N5 157.0(8) . .
Ba2 C15 C16 N5 86.1(14) . .
C17A N5 C17A C18 161(6) 2_667 2_667
C16 N5 C17A C18 -14(6) . 2_667
C17B N5 C17A C18 -12(5) . 2_667
C18 N5 C17A C18 166(4) . 2_667
C16 N5 C17A C17A -174.2(14) . 2_667
C17B N5 C17A C17A -173(2) . 2_667
C18 N5 C17A C17A 5.2(15) . 2_667
C17A N5 C17A N5 0.000(1) 2_667 2_667
C16 N5 C17A N5 -174.2(14) . 2_667
C17B N5 C17A N5 -173(2) . 2_667
C18 N5 C17A N5 5.2(15) . 2_667
C17A N5 C17B C18 3.9(14) . 2_667
C17A N5 C17B C18 -2.6(16) 2_667 2_667
C16 N5 C17B C18 -176.9(12) . 2_667
C18 N5 C17B C18 0(3) . 2_667
C17A N5 C18 C17A -6.2(18) . 2_667
C16 N5 C18 C17A 173.5(12) . 2_667
C17B N5 C18 C17A -3(2) . 2_667
C17A N5 C18 C17B -2.7(17) . 2_667
C17A N5 C18 C17B 3.4(13) 2_667 2_667
C16 N5 C18 C17B 177.0(12) . 2_667
C17B N5 C18 C17B 0(3) . 2_667
O38B Br3A O38A Ba3 -42.3(8) . .
Br3B Br3A O38A Ba3 120.6(4) . .
O37B Ba3 O38A Br3A -7.1(7) . .
O1 Ba3 O38A Br3A 66.6(6) . .
O3 Ba3 O38A Br3A -46.3(8) . .
O7 Ba3 O38A Br3A -95.8(6) 1_455 .
O2 Ba3 O38A Br3A -173.0(7) 2_556 .
O29 Ba3 O38A Br3A 116.2(6) . .
O38B Ba3 O38A Br3A 33.2(7) . .
O37A Ba3 O38A Br3A -28.9(6) . .
O5 Ba3 O38A Br3A -146.8(5) . .
O1 Ba3 O38A Br3A 138.0(7) 2_556 .
C1 Ba3 O38A Br3A 162.3(7) 2_556 .
O38A Br3A O38B Ba3 43.2(8) . .
Br3B Br3A O38B Ba3 -109.1(11) . .
O37B Ba3 O38B Br3A 91.3(11) . .
O1 Ba3 O38B Br3A -170.7(13) . .
O3 Ba3 O38B Br3A 104.0(10) . .
O7 Ba3 O38B Br3A 22.6(11) 1_455 .
O2 Ba3 O38B Br3A -53.1(10) 2_556 .
O29 Ba3 O38B Br3A -156.9(8) . .
O38A Ba3 O38B Br3A -30.3(7) . .
O37A Ba3 O38B Br3A 79.4(10) . .
O5 Ba3 O38B Br3A -30.3(16) . .
O1 Ba3 O38B Br3A -94.0(11) 2_556 .
C1 Ba3 O38B Br3A -73.1(10) 2_556 .
